data_4330226
loop_
_publ_author_name
'Eric C. Y. Tam'
'Nicola A. Maynard'
'David C. Apperley'
'J. David Smith'
'Martyn P. Coles'
'J. Robin Fulton'

_publ_section_title
;
 Group 14 Metal Terminal Phosphides: Correlating Structure with |JMP|
;
_journal_name_full 'Inorganic Chemistry'
_journal_page_first 9403
_journal_page_last 9415
_journal_paper_doi 10.1021/ic301208d
_journal_volume 51
_journal_year 2012
_chemical_compound_source 'synthesis as described'
_chemical_formula_moiety 'C35 H59 N2 P Si2 Sn'
_chemical_formula_sum 'C35 H59 N2 P Si2 Sn'
_chemical_formula_weight 713.68
_chemical_name_systematic
;
 ?
;
_space_group_IT_number 14
_symmetry_cell_setting monoclinic
_symmetry_Int_Tables_number 14
_symmetry_space_group_name_Hall '-P 2ybc'
_symmetry_space_group_name_H-M 'P 1 21/c 1'
_atom_sites_solution_hydrogens geom
_atom_sites_solution_primary direct
_atom_sites_solution_secondary difmap
_audit_conform_dict_location ftp://ftp.iucr.org/pub/cif_core.dic
_audit_conform_dict_name cif_core.dic
_audit_conform_dict_version 2.3
_audit_creation_date 2010-03-10T20:25:40-00:00
_audit_creation_method 'WinGX routine CIF_UPDATE'
_cell_angle_alpha 90
_cell_angle_beta 119.547(1)
_cell_angle_gamma 90
_cell_formula_units_Z 4
_cell_length_a 12.1569(2)
_cell_length_b 15.7065(2)
_cell_length_c 23.4050(4)
_cell_measurement_reflns_used 42060
_cell_measurement_temperature 173(2)
_cell_measurement_theta_max 27.103
_cell_measurement_theta_min 3.395
_cell_measurement_wavelength 0.71073
_cell_volume 3887.82(11)
_computing_cell_refinement 'HKL Scalepack (Otwinowski & Minor 1997)'
_computing_data_collection 'Collect (Nonius BV, 1997-2000)'
_computing_data_reduction 'HKL Denzo and Scalepack (Otwinowski & Minor 1997)'
_computing_molecular_graphics 'Ortep-3 for Windows (Farrugia, 1997)'
_computing_publication_material 'WinGX publication routines (Farrugia, 1999)'
_computing_structure_refinement 'SHELXL-97 (Sheldrick, 1997)'
_computing_structure_solution 'SHELXS-86 (Sheldrick, 1986)'
_diffrn_ambient_temperature 173(2)
_diffrn_detector 'CCD plate'
_diffrn_detector_area_resol_mean 9
_diffrn_measured_fraction_theta_full 0.997
_diffrn_measured_fraction_theta_max 0.997
_diffrn_measurement_device '95mm CCD camera on \k-goniostat'
_diffrn_measurement_device_type KappaCCD
_diffrn_measurement_method 'CCD rotation images, thick slices'
_diffrn_orient_matrix_type 'by Nonius Collect from scalepack cell'
_diffrn_orient_matrix_UB_11 -0.269609E-1
_diffrn_orient_matrix_UB_12 0.597062E-1
_diffrn_orient_matrix_UB_13 -0.61363E-2
_diffrn_orient_matrix_UB_21 0.89689E-2
_diffrn_orient_matrix_UB_22 0.100927E-1
_diffrn_orient_matrix_UB_23 0.483353E-1
_diffrn_orient_matrix_UB_31 0.772347E-1
_diffrn_orient_matrix_UB_32 0.196701E-1
_diffrn_orient_matrix_UB_33 -0.61749E-2
_diffrn_radiation_monochromator graphite
_diffrn_radiation_probe x-ray
_diffrn_radiation_type MoK\a
_diffrn_radiation_wavelength 0.71073
_diffrn_reflns_av_R_equivalents 0.0764
_diffrn_reflns_av_unetI/netI 0.0463
_diffrn_reflns_limit_h_max 15
_diffrn_reflns_limit_h_min -15
_diffrn_reflns_limit_k_max 20
_diffrn_reflns_limit_k_min -19
_diffrn_reflns_limit_l_max 29
_diffrn_reflns_limit_l_min -29
_diffrn_reflns_number 60531
_diffrn_reflns_theta_full 27.1
_diffrn_reflns_theta_max 27.1
_diffrn_reflns_theta_min 3.48
_diffrn_source 'Enraf Nonius FR590'
_exptl_absorpt_coefficient_mu 0.784
_exptl_absorpt_correction_T_max 0.9663
_exptl_absorpt_correction_T_min 0.8629
_exptl_absorpt_correction_type multi-scan
_exptl_absorpt_process_details
;
        [c.f. r.h. blessing, acta cryst. (1995), a51, 33-38]
;
_exptl_crystal_colour Yellow
_exptl_crystal_density_diffrn 1.219
_exptl_crystal_description Plate
_exptl_crystal_F_000 1504
_exptl_crystal_size_max 0.18
_exptl_crystal_size_mid 0.1
_exptl_crystal_size_min 0.06
_refine_diff_density_max 0.451
_refine_diff_density_min -0.694
_refine_diff_density_rms 0.073
_refine_ls_extinction_method none
_refine_ls_goodness_of_fit_ref 0.991
_refine_ls_hydrogen_treatment constr
_refine_ls_matrix_type full
_refine_ls_number_parameters 372
_refine_ls_number_reflns 8547
_refine_ls_number_restraints 0
_refine_ls_restrained_S_all 0.991
_refine_ls_R_factor_all 0.0561
_refine_ls_R_factor_gt 0.0343
_refine_ls_shift/su_max 0.001
_refine_ls_shift/su_mean 0
_refine_ls_structure_factor_coef Fsqd
_refine_ls_weighting_details 'calc w=1/[\s^2^(Fo^2^)+(0.0349P)^2^+2.4685P] where P=(Fo^2^+2Fc^2^)/3'
_refine_ls_weighting_scheme calc
_refine_ls_wR_factor_gt 0.0704
_refine_ls_wR_factor_ref 0.078
_reflns_number_gt 6661
_reflns_number_total 8547
_reflns_threshold_expression >2sigma(I)
_cod_data_source_file ic301208d_si_001_4.cif
_cod_data_source_block (2c)-mar210
_cod_original_cell_volume 3887.82(10)
_cod_original_sg_symbol_H-M 'P 21/c'
_cod_database_code 4330226

loop_
_symmetry_equiv_pos_as_xyz
'x, y, z'
'-x, y+1/2, -z+1/2'
'-x, -y, -z'
'x, -y-1/2, z-1/2'

loop_
_atom_site_label
_atom_site_type_symbol
_atom_site_fract_x
_atom_site_fract_y
_atom_site_fract_z
_atom_site_U_iso_or_equiv
_atom_site_adp_type
_atom_site_occupancy
_atom_site_symmetry_multiplicity
_atom_site_calc_flag
_atom_site_refinement_flags
Sn Sn 0.227524(15) 0.162630(10) 0.153823(8) 0.01979(6) Uani 1 1 d .
P P 0.37728(7) 0.28215(5) 0.16248(4) 0.03722(19) Uani 1 1 d .
Si1 Si 0.52910(7) 0.23421(5) 0.14454(4) 0.03282(18) Uani 1 1 d .
Si2 Si 0.37807(7) 0.42344(5) 0.16696(4) 0.03411(19) Uani 1 1 d .
N1 N 0.04014(18) 0.22057(12) 0.08884(10) 0.0220(4) Uani 1 1 d .
N2 N 0.19978(19) 0.20880(12) 0.23553(9) 0.0213(4) Uani 1 1 d .
C1 C -0.0104(2) 0.28387(16) 0.10607(13) 0.0269(6) Uani 1 1 d .
C2 C 0.0338(3) 0.30983(16) 0.17089(13) 0.0316(6) Uani 1 1 d .
H2 H -0.0002 0.362 0.1757 0.038 Uiso 1 1 calc R
C3 C 0.1209(3) 0.27052(16) 0.23002(13) 0.0293(6) Uani 1 1 d .
C4 C -0.1260(3) 0.33033(19) 0.05455(14) 0.0409(7) Uani 1 1 d .
H4A H -0.0996 0.3764 0.0357 0.061 Uiso 1 1 calc R
H4B H -0.173 0.3543 0.0748 0.061 Uiso 1 1 calc R
H4C H -0.1802 0.2904 0.0198 0.061 Uiso 1 1 calc R
C5 C 0.1176(4) 0.3015(2) 0.29051(15) 0.0519(9) Uani 1 1 d .
H5A H 0.0425 0.2786 0.2904 0.078 Uiso 1 1 calc R
H5B H 0.1145 0.3639 0.2902 0.078 Uiso 1 1 calc R
H5C H 0.1937 0.2821 0.33 0.078 Uiso 1 1 calc R
C6 C -0.0271(2) 0.18821(17) 0.02227(12) 0.0262(6) Uani 1 1 d .
C7 C -0.0150(2) 0.22829(18) -0.02807(13) 0.0322(6) Uani 1 1 d .
C8 C -0.0824(3) 0.1947(2) -0.09130(14) 0.0469(8) Uani 1 1 d .
H8 H -0.0763 0.2213 -0.1261 0.056 Uiso 1 1 calc R
C9 C -0.1574(3) 0.1242(2) -0.10435(15) 0.0513(9) Uani 1 1 d .
H9 H -0.2035 0.1029 -0.1479 0.062 Uiso 1 1 calc R
C10 C -0.1662(3) 0.0841(2) -0.05461(15) 0.0437(8) Uani 1 1 d .
H10 H -0.2172 0.0345 -0.0643 0.052 Uiso 1 1 calc R
C11 C -0.1019(2) 0.11439(17) 0.00985(13) 0.0310(6) Uani 1 1 d .
C12 C 0.0687(3) 0.3049(2) -0.01709(14) 0.0400(7) Uani 1 1 d .
H12 H 0.1073 0.322 0.0301 0.048 Uiso 1 1 calc R
C13 C 0.1759(3) 0.2812(3) -0.03068(17) 0.0579(10) Uani 1 1 d .
H13A H 0.2301 0.3309 -0.0231 0.087 Uiso 1 1 calc R
H13B H 0.1401 0.2626 -0.0764 0.087 Uiso 1 1 calc R
H13C H 0.2261 0.2349 -0.0013 0.087 Uiso 1 1 calc R
C14 C -0.0064(4) 0.3812(3) -0.05961(18) 0.0658(11) Uani 1 1 d .
H14A H 0.0508 0.4296 -0.0507 0.099 Uiso 1 1 calc R
H14B H -0.0724 0.397 -0.0491 0.099 Uiso 1 1 calc R
H14C H -0.0455 0.3657 -0.1061 0.099 Uiso 1 1 calc R
C15 C -0.1150(3) 0.06942(18) 0.06347(15) 0.0366(7) Uani 1 1 d .
H15 H -0.0298 0.0694 0.1038 0.044 Uiso 1 1 calc R
C16 C -0.2060(3) 0.1157(2) 0.08055(18) 0.0509(8) Uani 1 1 d .
H16A H -0.211 0.0848 0.1156 0.076 Uiso 1 1 calc R
H16B H -0.2901 0.1183 0.0415 0.076 Uiso 1 1 calc R
H16C H -0.175 0.1736 0.0954 0.076 Uiso 1 1 calc R
C17 C -0.1570(3) -0.0232(2) 0.04702(19) 0.0599(10) Uani 1 1 d .
H17A H -0.0985 -0.0537 0.0368 0.09 Uiso 1 1 calc R
H17B H -0.2425 -0.0253 0.009 0.09 Uiso 1 1 calc R
H17C H -0.1571 -0.0502 0.0848 0.09 Uiso 1 1 calc R
C18 C 0.2643(2) 0.16317(16) 0.29744(12) 0.0241(5) Uani 1 1 d .
C19 C 0.3834(3) 0.18879(18) 0.34709(13) 0.0331(6) Uani 1 1 d .
C20 C 0.4391(3) 0.1428(2) 0.40581(14) 0.0427(8) Uani 1 1 d .
H20 H 0.5199 0.1595 0.4402 0.051 Uiso 1 1 calc R
C21 C 0.3797(3) 0.0740(2) 0.41493(15) 0.0441(8) Uani 1 1 d .
H21 H 0.4191 0.0437 0.4553 0.053 Uiso 1 1 calc R
C22 C 0.2637(3) 0.04932(18) 0.36559(15) 0.0393(7) Uani 1 1 d .
H22 H 0.2233 0.0015 0.3721 0.047 Uiso 1 1 calc R
C23 C 0.2033(3) 0.09262(16) 0.30591(13) 0.0283(6) Uani 1 1 d .
C24 C 0.4547(3) 0.2635(2) 0.33974(15) 0.0492(9) Uani 1 1 d .
H24 H 0.4013 0.2884 0.295 0.059 Uiso 1 1 calc R
C25 C 0.4784(5) 0.3334(3) 0.3908(2) 0.0930(16) Uani 1 1 d .
H25A H 0.5245 0.3807 0.385 0.139 Uiso 1 1 calc R
H25B H 0.5284 0.3099 0.4351 0.139 Uiso 1 1 calc R
H25C H 0.3972 0.3541 0.3847 0.139 Uiso 1 1 calc R
C26 C 0.5791(3) 0.2331(3) 0.3449(2) 0.0752(13) Uani 1 1 d .
H26A H 0.6236 0.2818 0.3395 0.113 Uiso 1 1 calc R
H26B H 0.561 0.1911 0.3104 0.113 Uiso 1 1 calc R
H26C H 0.6322 0.2071 0.388 0.113 Uiso 1 1 calc R
C27 C 0.0764(3) 0.06149(18) 0.25197(15) 0.0356(7) Uani 1 1 d .
H27 H 0.0462 0.1023 0.2144 0.043 Uiso 1 1 calc R
C28 C -0.0240(3) 0.0572(2) 0.27309(18) 0.0539(9) Uani 1 1 d .
H28A H -0.104 0.0374 0.2362 0.081 Uiso 1 1 calc R
H28B H -0.0359 0.114 0.2866 0.081 Uiso 1 1 calc R
H28C H 0.0035 0.0177 0.31 0.081 Uiso 1 1 calc R
C29 C 0.0943(3) -0.0249(2) 0.22823(18) 0.0519(9) Uani 1 1 d .
H29A H 0.0128 -0.0454 0.193 0.078 Uiso 1 1 calc R
H29B H 0.1279 -0.0654 0.2648 0.078 Uiso 1 1 calc R
H29C H 0.1539 -0.0194 0.2116 0.078 Uiso 1 1 calc R
C30 C 0.4928(3) 0.1211(2) 0.1165(2) 0.0633(11) Uani 1 1 d .
H30A H 0.4094 0.1181 0.077 0.095 Uiso 1 1 calc R
H30B H 0.4928 0.0864 0.1513 0.095 Uiso 1 1 calc R
H30C H 0.557 0.0996 0.1064 0.095 Uiso 1 1 calc R
C31 C 0.5450(3) 0.2980(3) 0.08165(18) 0.0584(10) Uani 1 1 d .
H31A H 0.4636 0.2992 0.0408 0.088 Uiso 1 1 calc R
H31B H 0.6091 0.272 0.0734 0.088 Uiso 1 1 calc R
H31C H 0.5705 0.3563 0.0978 0.088 Uiso 1 1 calc R
C32 C 0.6885(3) 0.2366(2) 0.21956(17) 0.0531(9) Uani 1 1 d .
H32A H 0.6864 0.2037 0.2546 0.08 Uiso 1 1 calc R
H32B H 0.7119 0.2956 0.234 0.08 Uiso 1 1 calc R
H32C H 0.7508 0.2116 0.2095 0.08 Uiso 1 1 calc R
C33 C 0.3148(3) 0.4755(2) 0.08469(17) 0.0577(9) Uani 1 1 d .
H33A H 0.2272 0.4574 0.056 0.087 Uiso 1 1 calc R
H33B H 0.3665 0.459 0.065 0.087 Uiso 1 1 calc R
H33C H 0.3175 0.5375 0.09 0.087 Uiso 1 1 calc R
C34 C 0.5430(3) 0.4619(2) 0.21929(18) 0.0566(10) Uani 1 1 d .
H34A H 0.5794 0.4353 0.2627 0.085 Uiso 1 1 calc R
H34B H 0.5427 0.5239 0.2239 0.085 Uiso 1 1 calc R
H34C H 0.5938 0.4467 0.1988 0.085 Uiso 1 1 calc R
C35 C 0.2807(4) 0.4601(2) 0.2035(2) 0.0654(11) Uani 1 1 d .
H35A H 0.3115 0.4333 0.2466 0.098 Uiso 1 1 calc R
H35B H 0.1922 0.4441 0.1746 0.098 Uiso 1 1 calc R
H35C H 0.2872 0.5221 0.2087 0.098 Uiso 1 1 calc R

loop_
_atom_site_aniso_label
_atom_site_aniso_U_11
_atom_site_aniso_U_22
_atom_site_aniso_U_33
_atom_site_aniso_U_23
_atom_site_aniso_U_13
_atom_site_aniso_U_12
Sn 0.02132(9) 0.01979(9) 0.01828(9) -0.00143(7) 0.00977(7) 0.00080(7)
P 0.0349(4) 0.0273(4) 0.0622(5) -0.0022(4) 0.0337(4) -0.0028(3)
Si1 0.0254(4) 0.0395(4) 0.0363(5) -0.0001(4) 0.0173(4) 0.0020(3)
Si2 0.0309(4) 0.0267(4) 0.0458(5) 0.0007(3) 0.0198(4) -0.0025(3)
N1 0.0222(11) 0.0252(11) 0.0181(11) -0.0028(9) 0.0096(9) 0.0013(9)
N2 0.0278(11) 0.0198(10) 0.0163(10) 0.0000(8) 0.0108(9) -0.0004(9)
C1 0.0317(14) 0.0262(13) 0.0260(14) 0.0029(11) 0.0168(12) 0.0046(11)
C2 0.0478(17) 0.0226(13) 0.0261(15) 0.0024(11) 0.0195(14) 0.0123(12)
C3 0.0451(17) 0.0245(14) 0.0223(14) -0.0017(11) 0.0197(13) 0.0026(12)
C4 0.0431(17) 0.0441(18) 0.0324(16) 0.0061(14) 0.0163(14) 0.0216(14)
C5 0.080(3) 0.0486(19) 0.0288(17) 0.0029(14) 0.0284(17) 0.0337(18)
C6 0.0185(13) 0.0354(14) 0.0198(13) -0.0046(11) 0.0057(11) 0.0092(11)
C7 0.0259(14) 0.0485(17) 0.0209(14) -0.0017(12) 0.0105(12) 0.0116(13)
C8 0.0330(17) 0.082(2) 0.0207(15) -0.0059(16) 0.0096(13) 0.0144(17)
C9 0.0281(16) 0.086(3) 0.0265(17) -0.0247(17) 0.0033(14) 0.0109(17)
C10 0.0235(15) 0.0531(19) 0.0413(19) -0.0232(16) 0.0058(14) 0.0030(13)
C11 0.0170(13) 0.0371(16) 0.0306(15) -0.0113(12) 0.0054(12) 0.0051(11)
C12 0.0425(18) 0.0553(19) 0.0247(15) 0.0085(14) 0.0184(14) 0.0064(15)
C13 0.054(2) 0.089(3) 0.040(2) -0.0020(19) 0.0299(18) -0.005(2)
C14 0.075(3) 0.072(3) 0.048(2) 0.026(2) 0.029(2) 0.015(2)
C15 0.0210(14) 0.0355(16) 0.0442(18) -0.0071(13) 0.0091(13) -0.0042(12)
C16 0.0440(19) 0.053(2) 0.063(2) 0.0026(18) 0.0319(18) -0.0004(16)
C17 0.041(2) 0.044(2) 0.073(3) -0.0069(18) 0.0117(19) -0.0102(16)
C18 0.0309(14) 0.0275(13) 0.0179(12) 0.0013(11) 0.0151(11) 0.0059(11)
C19 0.0377(16) 0.0370(15) 0.0226(14) -0.0032(12) 0.0135(13) -0.0001(12)
C20 0.0425(18) 0.056(2) 0.0209(15) -0.0003(13) 0.0087(14) 0.0093(15)
C21 0.057(2) 0.0461(18) 0.0288(17) 0.0150(14) 0.0210(16) 0.0214(16)
C22 0.056(2) 0.0331(16) 0.0370(17) 0.0105(13) 0.0296(16) 0.0079(14)
C23 0.0392(16) 0.0277(14) 0.0266(14) 0.0031(11) 0.0228(13) 0.0051(12)
C24 0.050(2) 0.050(2) 0.0286(17) -0.0026(14) 0.0051(15) -0.0167(16)
C25 0.128(4) 0.067(3) 0.058(3) -0.026(2) 0.026(3) -0.042(3)
C26 0.043(2) 0.104(3) 0.062(3) 0.011(2) 0.014(2) -0.020(2)
C27 0.0433(17) 0.0341(16) 0.0375(17) 0.0031(13) 0.0262(15) -0.0071(13)
C28 0.048(2) 0.065(2) 0.066(2) 0.0108(19) 0.0411(19) 0.0053(17)
C29 0.058(2) 0.048(2) 0.063(2) -0.0107(17) 0.0394(19) -0.0158(17)
C30 0.053(2) 0.055(2) 0.097(3) -0.026(2) 0.048(2) -0.0027(18)
C31 0.047(2) 0.086(3) 0.059(2) 0.020(2) 0.0397(19) 0.0150(19)
C32 0.0326(17) 0.066(2) 0.052(2) -0.0015(18) 0.0144(16) 0.0099(16)
C33 0.060(2) 0.0408(19) 0.059(2) 0.0112(17) 0.0194(19) 0.0006(17)
C34 0.0435(19) 0.0411(19) 0.066(2) -0.0003(17) 0.0126(18) -0.0116(15)
C35 0.083(3) 0.0347(18) 0.110(3) -0.007(2) 0.071(3) 0.0007(18)

loop_
_atom_type_symbol
_atom_type_description
_atom_type_scat_dispersion_real
_atom_type_scat_dispersion_imag
_atom_type_scat_source
C C 0.0033 0.0016 'International Tables Vol C Tables 4.2.6.8 and 6.1.1.4'
H H 0 0 'International Tables Vol C Tables 4.2.6.8 and 6.1.1.4'
N N 0.0061 0.0033 'International Tables Vol C Tables 4.2.6.8 and 6.1.1.4'
P P 0.1023 0.0942 'International Tables Vol C Tables 4.2.6.8 and 6.1.1.4'
Si Si 0.0817 0.0704 'International Tables Vol C Tables 4.2.6.8 and 6.1.1.4'
Sn Sn -0.6537 1.4246 'International Tables Vol C Tables 4.2.6.8 and 6.1.1.4'

loop_
_geom_angle_atom_site_label_1
_geom_angle_atom_site_label_2
_geom_angle_atom_site_label_3
_geom_angle
N1 Sn N2 85.17(7)
N1 Sn P 101.77(5)
N2 Sn P 95.55(5)
Si1 P Si2 111.32(4)
Si1 P Sn 111.29(4)
Si2 P Sn 136.45(4)
C32 Si1 C31 105.55(17)
C32 Si1 C30 107.77(17)
C31 Si1 C30 109.33(18)
C32 Si1 P 112.97(12)
C31 Si1 P 112.72(11)
C30 Si1 P 108.35(11)
C34 Si2 C35 108.67(18)
C34 Si2 C33 107.35(16)
C35 Si2 C33 107.81(18)
C34 Si2 P 109.46(11)
C35 Si2 P 109.98(11)
C33 Si2 P 113.44(12)
C1 N1 C6 119.2(2)
C1 N1 Sn 124.76(17)
C6 N1 Sn 115.96(14)
C3 N2 C18 117.9(2)
C3 N2 Sn 124.42(16)
C18 N2 Sn 117.48(14)
N1 C1 C2 124.0(2)
N1 C1 C4 120.3(2)
C2 C1 C4 115.7(2)
C1 C2 C3 129.9(2)
C1 C2 H2 115.1
C3 C2 H2 115.1
N2 C3 C2 125.1(2)
N2 C3 C5 119.7(2)
C2 C3 C5 115.1(2)
C1 C4 H4A 109.5
C1 C4 H4B 109.5
H4A C4 H4B 109.5
C1 C4 H4C 109.5
H4A C4 H4C 109.5
H4B C4 H4C 109.5
C3 C5 H5A 109.5
C3 C5 H5B 109.5
H5A C5 H5B 109.5
C3 C5 H5C 109.5
H5A C5 H5C 109.5
H5B C5 H5C 109.5
C7 C6 C11 121.2(2)
C7 C6 N1 120.5(2)
C11 C6 N1 118.3(2)
C8 C7 C6 118.1(3)
C8 C7 C12 118.3(3)
C6 C7 C12 123.6(2)
C9 C8 C7 121.4(3)
C9 C8 H8 119.3
C7 C8 H8 119.3
C8 C9 C10 120.2(3)
C8 C9 H9 119.9
C10 C9 H9 119.9
C9 C10 C11 121.6(3)
C9 C10 H10 119.2
C11 C10 H10 119.2
C10 C11 C6 117.6(3)
C10 C11 C15 120.3(3)
C6 C11 C15 122.2(2)
C7 C12 C13 109.9(3)
C7 C12 C14 112.0(3)
C13 C12 C14 110.5(3)
C7 C12 H12 108.1
C13 C12 H12 108.1
C14 C12 H12 108.1
C12 C13 H13A 109.5
C12 C13 H13B 109.5
H13A C13 H13B 109.5
C12 C13 H13C 109.5
H13A C13 H13C 109.5
H13B C13 H13C 109.5
C12 C14 H14A 109.5
C12 C14 H14B 109.5
H14A C14 H14B 109.5
C12 C14 H14C 109.5
H14A C14 H14C 109.5
H14B C14 H14C 109.5
C11 C15 C17 113.2(3)
C11 C15 C16 112.3(2)
C17 C15 C16 108.9(3)
C11 C15 H15 107.4
C17 C15 H15 107.4
C16 C15 H15 107.4
C15 C16 H16A 109.5
C15 C16 H16B 109.5
H16A C16 H16B 109.5
C15 C16 H16C 109.5
H16A C16 H16C 109.5
H16B C16 H16C 109.5
C15 C17 H17A 109.5
C15 C17 H17B 109.5
H17A C17 H17B 109.5
C15 C17 H17C 109.5
H17A C17 H17C 109.5
H17B C17 H17C 109.5
C19 C18 C23 121.0(2)
C19 C18 N2 121.1(2)
C23 C18 N2 117.9(2)
C18 C19 C20 118.0(3)
C18 C19 C24 123.0(2)
C20 C19 C24 119.0(3)
C21 C20 C19 121.5(3)
C21 C20 H20 119.2
C19 C20 H20 119.2
C22 C21 C20 119.6(3)
C22 C21 H21 120.2
C20 C21 H21 120.2
C21 C22 C23 121.5(3)
C21 C22 H22 119.2
C23 C22 H22 119.2
C22 C23 C18 118.3(3)
C22 C23 C27 119.6(2)
C18 C23 C27 122.0(2)
C19 C24 C26 110.3(3)
C19 C24 C25 111.2(3)
C26 C24 C25 111.2(3)
C19 C24 H24 108
C26 C24 H24 108
C25 C24 H24 108
C24 C25 H25A 109.5
C24 C25 H25B 109.5
H25A C25 H25B 109.5
C24 C25 H25C 109.5
H25A C25 H25C 109.5
H25B C25 H25C 109.5
C24 C26 H26A 109.5
C24 C26 H26B 109.5
H26A C26 H26B 109.5
C24 C26 H26C 109.5
H26A C26 H26C 109.5
H26B C26 H26C 109.5
C23 C27 C29 108.8(2)
C23 C27 C28 113.1(3)
C29 C27 C28 111.1(2)
C23 C27 H27 107.9
C29 C27 H27 107.9
C28 C27 H27 107.9
C27 C28 H28A 109.5
C27 C28 H28B 109.5
H28A C28 H28B 109.5
C27 C28 H28C 109.5
H28A C28 H28C 109.5
H28B C28 H28C 109.5
C27 C29 H29A 109.5
C27 C29 H29B 109.5
H29A C29 H29B 109.5
C27 C29 H29C 109.5
H29A C29 H29C 109.5
H29B C29 H29C 109.5
Si1 C30 H30A 109.5
Si1 C30 H30B 109.5
H30A C30 H30B 109.5
Si1 C30 H30C 109.5
H30A C30 H30C 109.5
H30B C30 H30C 109.5
Si1 C31 H31A 109.5
Si1 C31 H31B 109.5
H31A C31 H31B 109.5
Si1 C31 H31C 109.5
H31A C31 H31C 109.5
H31B C31 H31C 109.5
Si1 C32 H32A 109.5
Si1 C32 H32B 109.5
H32A C32 H32B 109.5
Si1 C32 H32C 109.5
H32A C32 H32C 109.5
H32B C32 H32C 109.5
Si2 C33 H33A 109.5
Si2 C33 H33B 109.5
H33A C33 H33B 109.5
Si2 C33 H33C 109.5
H33A C33 H33C 109.5
H33B C33 H33C 109.5
Si2 C34 H34A 109.5
Si2 C34 H34B 109.5
H34A C34 H34B 109.5
Si2 C34 H34C 109.5
H34A C34 H34C 109.5
H34B C34 H34C 109.5
Si2 C35 H35A 109.5
Si2 C35 H35B 109.5
H35A C35 H35B 109.5
Si2 C35 H35C 109.5
H35A C35 H35C 109.5
H35B C35 H35C 109.5

loop_
_geom_bond_atom_site_label_1
_geom_bond_atom_site_label_2
_geom_bond_distance
Sn N1 2.217(2)
Sn N2 2.2210(19)
Sn P 2.5526(7)
P Si1 2.2166(10)
P Si2 2.2215(11)
Si1 C32 1.866(3)
Si1 C31 1.868(3)
Si1 C30 1.870(3)
Si2 C34 1.861(3)
Si2 C35 1.861(3)
Si2 C33 1.873(3)
N1 C1 1.331(3)
N1 C6 1.448(3)
N2 C3 1.324(3)
N2 C18 1.452(3)
C1 C2 1.397(4)
C1 C4 1.514(4)
C2 C3 1.404(4)
C2 H2 0.95
C3 C5 1.516(4)
C4 H4A 0.98
C4 H4B 0.98
C4 H4C 0.98
C5 H5A 0.98
C5 H5B 0.98
C5 H5C 0.98
C6 C7 1.405(4)
C6 C11 1.413(4)
C7 C8 1.394(4)
C7 C12 1.514(4)
C8 C9 1.370(5)
C8 H8 0.95
C9 C10 1.373(5)
C9 H9 0.95
C10 C11 1.397(4)
C10 H10 0.95
C11 C15 1.516(4)
C12 C13 1.532(4)
C12 C14 1.538(4)
C12 H12 1
C13 H13A 0.98
C13 H13B 0.98
C13 H13C 0.98
C14 H14A 0.98
C14 H14B 0.98
C14 H14C 0.98
C15 C17 1.528(4)
C15 C16 1.532(4)
C15 H15 1
C16 H16A 0.98
C16 H16B 0.98
C16 H16C 0.98
C17 H17A 0.98
C17 H17B 0.98
C17 H17C 0.98
C18 C19 1.396(4)
C18 C23 1.401(4)
C19 C20 1.397(4)
C19 C24 1.518(4)
C20 C21 1.373(4)
C20 H20 0.95
C21 C22 1.366(4)
C21 H21 0.95
C22 C23 1.393(4)
C22 H22 0.95
C23 C27 1.514(4)
C24 C26 1.533(5)
C24 C25 1.542(5)
C24 H24 1
C25 H25A 0.98
C25 H25B 0.98
C25 H25C 0.98
C26 H26A 0.98
C26 H26B 0.98
C26 H26C 0.98
C27 C29 1.522(4)
C27 C28 1.527(4)
C27 H27 1
C28 H28A 0.98
C28 H28B 0.98
C28 H28C 0.98
C29 H29A 0.98
C29 H29B 0.98
C29 H29C 0.98
C30 H30A 0.98
C30 H30B 0.98
C30 H30C 0.98
C31 H31A 0.98
C31 H31B 0.98
C31 H31C 0.98
C32 H32A 0.98
C32 H32B 0.98
C32 H32C 0.98
C33 H33A 0.98
C33 H33B 0.98
C33 H33C 0.98
C34 H34A 0.98
C34 H34B 0.98
C34 H34C 0.98
C35 H35A 0.98
C35 H35B 0.98
C35 H35C 0.98
